data_1573435
loop_
_publ_author_name
'Liu, Le'
'Song, Shuangji'
'Lee, Jiyeon'
'Rao, Yutao'
'Xu, Ling'
'Zhou, Mingbo'
'Yin, Bangshao'
'Oh, Juwon'
'Kim, Jiwon'
'Osuka, Atsuhiro'
'Song, Jianxin'

_publ_section_title
;
 Sub-m-benziporphyrin: A Subcarbaporphyrinoid and Its BIII Complex with An
 Unprecedented Planar Tridentate 14&#xF070;-Aromatic Network
;
_journal_name_full 'Chemical Science'
_journal_paper_doi 10.1039/D4SC07199A
_journal_year 2024
_chemical_formula_moiety 'C49 H39 B N2'
_chemical_formula_sum 'C49 H39 B N2'
_chemical_formula_weight 666.63
_space_group_crystal_system triclinic
_space_group_IT_number 2
_space_group_name_Hall '-P 1'
_space_group_name_H-M_alt 'P -1'
_atom_sites_solution_hydrogens geom
_audit_creation_date 2023-11-24
_audit_creation_method
;
Olex2 1.2
(compiled 2018.05.29 svn.r3508 for OlexSys, GUI svn.r5506)
;
_audit_update_record
;
2024-08-25 deposited with the CCDC.	2024-12-09 downloaded from the CCDC.
;
_cell_angle_alpha 103.399(7)
_cell_angle_beta 109.908(8)
_cell_angle_gamma 94.935(7)
_cell_formula_units_Z 2
_cell_length_a 11.6677(12)
_cell_length_b 12.7694(11)
_cell_length_c 14.5328(8)
_cell_measurement_reflns_used 2183
_cell_measurement_temperature 100.01(10)
_cell_measurement_theta_max 69.5590
_cell_measurement_theta_min 3.3460
_cell_volume 1948.0(3)
_computing_cell_refinement 'CrysAlisPro 1.171.38.46 (Rigaku OD, 2015)'
_computing_data_collection 'CrysAlisPro 1.171.38.46 (Rigaku OD, 2015)'
_computing_data_reduction 'CrysAlisPro 1.171.38.46 (Rigaku OD, 2015)'
_computing_molecular_graphics 'Olex2 (Dolomanov et al., 2009)'
_computing_publication_material 'Olex2 (Dolomanov et al., 2009)'
_computing_structure_refinement 'ShelXL (Sheldrick, 2015)'
_computing_structure_solution 'SHELXT 2014/5 (Sheldrick, 2014)'
_diffrn_ambient_environment N~2~
_diffrn_ambient_temperature 100.01(10)
_diffrn_detector 'CCD plate'
_diffrn_detector_area_resol_mean 8.0697
_diffrn_detector_type EosS2
_diffrn_measured_fraction_theta_full 0.999
_diffrn_measured_fraction_theta_max 0.999
_diffrn_measurement_details
;
List of Runs (angles in degrees, time in seconds):

  # Type    Start    End  Width  t~exp~   \w     \q     \k     \f   Frames
#--------------------------------------------------------------------------
  1  \w   -102.00 -76.00   1.00    5.00    --  -34.73 -57.00 -30.00   26
  2  \w    -32.00  51.00   1.00    5.00    --   34.73 -38.00  60.00   83
  3  \w    -33.00  37.00   1.00    5.00    --   34.73 -38.00 150.00   70
  4  \w     17.00  44.00   1.00    5.00    --   34.73  38.00-120.00   27
  5  \w     36.00  88.00   1.00    5.00    --   34.73-125.00-180.00   52
  6  \w      8.00  97.00   1.00    5.00    --   34.73  77.00 -90.00   89
  7  \w     23.00 104.00   1.00    5.00    --   34.73  38.00  30.00   81
  8  \w     71.00 104.00   1.00    5.00    --   34.73  38.00-120.00   33
  9  \w     42.00  68.00   1.00    5.00    --   34.73 -99.00 -30.00   26
 10  \w     32.00  70.00   1.00    5.00    --   34.73 -99.00  30.00   38
 11  \w     38.00  80.00   1.00   20.00    --  105.88 -94.00 120.00   42
 12  \w     84.00 116.00   1.00   20.00    --  105.88-111.00 -60.00   32
 13  \w     98.00 172.00   1.00   20.00    --  105.88  61.00-180.00   74
 14  \w     56.00 124.00   1.00   20.00    --  105.88 -77.00-180.00   68
 15  \w     39.00 120.00   1.00   20.00    --  105.88 -45.00 120.00   81
 16  \w     65.00  99.00   1.00   20.00    --  105.88 178.00  90.00   34
 17  \w     42.00 104.00   1.00   20.00    --  105.88 -45.00-120.00   62
 18  \w    120.00 150.00   1.00   20.00    --  105.88 111.00  30.00   30
 19  \w     38.00 121.00   1.00   20.00    --  105.88 -45.00  30.00   83
 20  \w     39.00  66.00   1.00   20.00    --  105.88 -61.00  30.00   27
 21  \w    105.00 133.00   1.00   20.00    --  105.88 178.00  90.00   28
 22  \w     62.00 110.00   1.00   20.00    --  105.88-111.00-180.00   48
 23  \w     37.00 108.00   1.00   20.00    --  105.88 -94.00  30.00   71
 24  \w     40.00 174.00   1.00   20.00    --  105.88   0.00 -30.00  134
;
_diffrn_measurement_device 'four-circle diffractometer'
_diffrn_measurement_device_type 'SuperNova, Dual, Cu at zero, EosS2'
_diffrn_measurement_method '\w scans'
_diffrn_orient_matrix_type 'CrysAlisPro convention (1999,Acta A55,543-557)'
_diffrn_orient_matrix_UB_11 -0.1192533000
_diffrn_orient_matrix_UB_12 -0.0860683000
_diffrn_orient_matrix_UB_13 -0.0396515000
_diffrn_orient_matrix_UB_21 -0.0162247000
_diffrn_orient_matrix_UB_22 0.0402870000
_diffrn_orient_matrix_UB_23 0.1025068000
_diffrn_orient_matrix_UB_31 -0.0768004000
_diffrn_orient_matrix_UB_32 0.0828689000
_diffrn_orient_matrix_UB_33 -0.0412457000
_diffrn_radiation_monochromator mirror
_diffrn_radiation_probe x-ray
_diffrn_radiation_type CuK\a
_diffrn_radiation_wavelength 1.54184
_diffrn_reflns_av_R_equivalents 0.0516
_diffrn_reflns_av_unetI/netI 0.0802
_diffrn_reflns_Laue_measured_fraction_full 0.999
_diffrn_reflns_Laue_measured_fraction_max 0.999
_diffrn_reflns_limit_h_max 9
_diffrn_reflns_limit_h_min -13
_diffrn_reflns_limit_k_max 15
_diffrn_reflns_limit_k_min -14
_diffrn_reflns_limit_l_max 17
_diffrn_reflns_limit_l_min -17
_diffrn_reflns_number 11838
_diffrn_reflns_point_group_measured_fraction_full 0.999
_diffrn_reflns_point_group_measured_fraction_max 0.999
_diffrn_reflns_theta_full 66.600
_diffrn_reflns_theta_max 66.600
_diffrn_reflns_theta_min 3.368
_diffrn_source 'micro-focus sealed X-ray tube'
_diffrn_source_type 'SuperNova (Cu) X-ray Source'
_exptl_absorpt_coefficient_mu 0.495
_exptl_absorpt_correction_T_max 1.00000
_exptl_absorpt_correction_T_min 0.76183
_exptl_absorpt_correction_type multi-scan
_exptl_absorpt_process_details
;
CrysAlisPro 1.171.38.46 (Rigaku Oxford Diffraction, 2015)
Empirical absorption correction using spherical harmonics,
 implemented in SCALE3 ABSPACK scaling algorithm.
;
_exptl_crystal_colour yellow
_exptl_crystal_colour_primary yellow
_exptl_crystal_density_diffrn 1.137
_exptl_crystal_description needle
_exptl_crystal_F_000 704
_exptl_crystal_size_max 0.05
_exptl_crystal_size_mid 0.05
_exptl_crystal_size_min 0.05
_refine_diff_density_max 0.541
_refine_diff_density_min -0.265
_refine_diff_density_rms 0.100
_refine_ls_extinction_method none
_refine_ls_goodness_of_fit_ref 1.047
_refine_ls_hydrogen_treatment constr
_refine_ls_matrix_type full
_refine_ls_number_parameters 475
_refine_ls_number_reflns 6887
_refine_ls_number_restraints 0
_refine_ls_restrained_S_all 1.047
_refine_ls_R_factor_all 0.1166
_refine_ls_R_factor_gt 0.0815
_refine_ls_shift/su_max 0.000
_refine_ls_shift/su_mean 0.000
_refine_ls_structure_factor_coef Fsqd
_refine_ls_weighting_details 'w=1/[\s^2^(Fo^2^)+(0.1341P)^2^] where P=(Fo^2^+2Fc^2^)/3'
_refine_ls_weighting_scheme calc
_refine_ls_wR_factor_gt 0.2160
_refine_ls_wR_factor_ref 0.2447
_reflns_Friedel_coverage 0.000
_reflns_number_gt 4447
_reflns_number_total 6887
_reflns_threshold_expression 'I > 2\s(I)'
_cod_data_source_file d4sc07199a2.cif
_cod_data_source_block exp_3473_sq
_cod_database_code 1573435
_shelx_shelxl_version_number 2016/6
_chemical_oxdiff_formula 'C100 H100 N1 O1 B1'
_shelx_space_group_comment
;
The symmetry employed for this shelxl refinement is uniquely defined
by the following loop, which should always be used as a source of
symmetry information in preference to the above space-group names.
They are only intended as comments.
;
_shelx_estimated_absorpt_t_max 0.976
_shelx_estimated_absorpt_t_min 0.976
_reflns_odcompleteness_completeness 99.90
_reflns_odcompleteness_iscentric 1
_reflns_odcompleteness_theta 66.49
_olex2_refinement_description
;
1. Fixed Uiso
 At 1.2 times of:
  All C(H) groups, {H26A,H26B,H26C} of C26, {H28A,H28B,H28C} of C28
 At 1.5 times of:
  {H38A,H38B,H38C} of C38, {H39A,H39B,H39C} of C39, {H40A,H40B,H40C} of C40,
  {H47A,H47B,H47C} of C47, {H49A,H49B,H49C} of C49, {H48A,H48B,H48C} of C48
2. Others
 Fixed Sof: H26A(0.5) H26B(0.5) H26C(0.5) H28A(0.5) H28B(0.5) H28C(0.5)
3.a Secondary CH2 refined with riding coordinates:
 C26(H26B,H26C), C28(H28A,H28B)
3.b Aromatic/amide H refined with riding coordinates:
 C1(H1), C2(H2), C6(H6), C7(H7), C8(H8), C9(H9), C11(H11), C13(H13), C14(H14),
 C16(H16), C17(H17), C21(H21), C22(H22), C26(H26A), C27(H27), C28(H28C),
 C34(H34), C36(H36), C42(H42), C44(H44)
3.c Idealised Me refined as rotating group:
 C38(H38A,H38B,H38C), C39(H39A,H39B,H39C), C40(H40A,H40B,H40C), C47(H47A,H47B,
 H47C), C48(H48A,H48B,H48C), C49(H49A,H49B,H49C)
;
_olex2_submission_special_instructions 'No special instructions were received'
_oxdiff_exptl_absorpt_empirical_details
;
Empirical correction (ABSPACK) includes:
- Absorption correction using spherical harmonics
- Frame scaling
;
_oxdiff_exptl_absorpt_empirical_full_max 1.503
_oxdiff_exptl_absorpt_empirical_full_min 0.628

loop_
_space_group_symop_operation_xyz
'x, y, z'
'-x, -y, -z'

loop_
_atom_site_label
_atom_site_type_symbol
_atom_site_fract_x
_atom_site_fract_y
_atom_site_fract_z
_atom_site_U_iso_or_equiv
_atom_site_adp_type
_atom_site_occupancy
_atom_site_site_symmetry_order
_atom_site_calc_flag
_atom_site_refinement_flags_posn
_atom_site_refinement_flags_adp
_atom_site_refinement_flags_occupancy
_atom_site_disorder_assembly
_atom_site_disorder_group
N1 N 0.3113(3) 0.3295(2) 0.2645(2) 0.0336(6) Uani 1 1 d . . . . .
C1 C 0.2519(5) 0.0320(3) -0.1157(3) 0.0518(10) Uani 1 1 d . . . . .
H1 H 0.166492 0.001561 -0.138504 0.062 Uiso 1 1 calc R . . . .
B1 B 0.2638(4) 0.4204(4) 0.2405(3) 0.0391(9) Uani 1 1 d . . . . .
N2 N 0.2882(3) 0.4519(2) 0.1630(2) 0.0339(6) Uani 1 1 d . . . . .
C2 C 0.3045(4) 0.1206(3) -0.0325(3) 0.0443(9) Uani 1 1 d . . . . .
H2 H 0.254057 0.152976 0.001223 0.053 Uiso 1 1 calc R . . . .
C3 C 0.4323(4) 0.1655(3) 0.0051(3) 0.0381(8) Uani 1 1 d . . . . .
C4 C 0.4889(3) 0.2565(3) 0.0910(3) 0.0349(8) Uani 1 1 d . . . . .
C5 C 0.6167(4) 0.2975(3) 0.1269(3) 0.0382(8) Uani 1 1 d . . . . .
C6 C 0.6787(4) 0.3909(3) 0.2127(3) 0.0454(9) Uani 1 1 d . . . . .
H6 H 0.632375 0.426783 0.248827 0.055 Uiso 1 1 calc R . . . .
C7 C 0.7999(4) 0.4290(4) 0.2436(3) 0.0512(10) Uani 1 1 d . . . . .
H7 H 0.837511 0.492201 0.299984 0.061 Uiso 1 1 calc R . . . .
C8 C 0.8727(4) 0.3764(4) 0.1933(4) 0.0552(11) Uani 1 1 d . . . . .
H8 H 0.958948 0.403870 0.216466 0.066 Uiso 1 1 calc R . . . .
C9 C 0.8199(4) 0.2870(4) 0.1124(3) 0.0530(11) Uani 1 1 d . . . . .
H9 H 0.870112 0.251591 0.080094 0.064 Uiso 1 1 calc R . . . .
C10 C 0.6911(4) 0.2451(3) 0.0749(3) 0.0428(9) Uani 1 1 d . . . . .
C11 C 0.6323(4) 0.1567(3) -0.0121(3) 0.0495(10) Uani 1 1 d . . . . .
H11 H 0.680495 0.123297 -0.047625 0.059 Uiso 1 1 calc R . . . .
C12 C 0.5082(4) 0.1165(3) -0.0478(3) 0.0435(9) Uani 1 1 d . . . . .
C13 C 0.4483(5) 0.0265(4) -0.1364(3) 0.0550(11) Uani 1 1 d . . . . .
H13 H 0.495716 -0.005123 -0.173554 0.066 Uiso 1 1 calc R . . . .
C14 C 0.3284(5) -0.0146(4) -0.1687(3) 0.0599(13) Uani 1 1 d . . . . .
H14 H 0.292361 -0.075552 -0.227478 0.072 Uiso 1 1 calc R . . . .
C15 C 0.2637(3) 0.5493(3) 0.1426(3) 0.0340(7) Uani 1 1 d . . . . .
C16 C 0.3164(3) 0.5579(3) 0.0682(3) 0.0362(8) Uani 1 1 d . . . . .
H16 H 0.313217 0.615568 0.036634 0.043 Uiso 1 1 calc R . . . .
C17 C 0.3729(3) 0.4679(3) 0.0498(3) 0.0354(7) Uani 1 1 d . . . . .
H17 H 0.413282 0.453097 0.002710 0.042 Uiso 1 1 calc R . . . .
C18 C 0.3599(3) 0.4011(3) 0.1139(3) 0.0338(7) Uani 1 1 d . . . . .
C19 C 0.4095(3) 0.3118(3) 0.1425(2) 0.0321(7) Uani 1 1 d . . . . .
C20 C 0.3904(3) 0.2790(3) 0.2229(3) 0.0352(7) Uani 1 1 d . . . . .
C21 C 0.4404(4) 0.2111(3) 0.2853(3) 0.0379(8) Uani 1 1 d . . . . .
H21 H 0.496835 0.164096 0.275919 0.045 Uiso 1 1 calc R . . . .
C22 C 0.3933(4) 0.2244(3) 0.3625(3) 0.0401(8) Uani 1 1 d . . . . .
H22 H 0.412389 0.188075 0.414532 0.048 Uiso 1 1 calc R . . . .
C23 C 0.3121(3) 0.3013(3) 0.3507(3) 0.0356(7) Uani 1 1 d . . . . .
C24 C 0.2502(3) 0.3606(3) 0.4087(3) 0.0341(7) Uani 1 1 d . . . . .
C25 C 0.2020(3) 0.4541(3) 0.3880(3) 0.0341(7) Uani 1 1 d . . . . .
C26 C 0.1495(4) 0.5247(3) 0.4534(3) 0.0459(9) Uani 1 1 d . . . . .
H26A H 0.137597 0.505516 0.509289 0.055 Uiso 0.5 1 calc R . P A -1
H26B H 0.074148 0.480730 0.451462 0.055 Uiso 0.5 1 calc R . P A -1
H26C H 0.210147 0.544955 0.524403 0.055 Uiso 0.5 1 calc R . P A -1
C27 C 0.1179(4) 0.6217(4) 0.4291(3) 0.0529(10) Uani 1 1 d . . . . .
H27 H 0.085539 0.667406 0.472153 0.064 Uiso 1 1 calc R . . . .
C28 C 0.1295(4) 0.6585(3) 0.3461(3) 0.0468(9) Uani 1 1 d . . . . .
H28A H 0.183423 0.731563 0.374420 0.056 Uiso 0.5 1 calc R . P B -1
H28B H 0.046641 0.667482 0.303079 0.056 Uiso 0.5 1 calc R . P B -1
H28C H 0.106026 0.725004 0.334174 0.056 Uiso 0.5 1 calc R . P B -1
C29 C 0.1805(3) 0.5863(3) 0.2802(3) 0.0343(7) Uani 1 1 d . . . . .
C30 C 0.2058(3) 0.4880(3) 0.3026(3) 0.0349(7) Uani 1 1 d . . . . .
C31 C 0.2076(3) 0.6164(3) 0.1999(3) 0.0342(7) Uani 1 1 d . . . . .
C32 C 0.1860(3) 0.7255(3) 0.1826(3) 0.0359(8) Uani 1 1 d . . . . .
C33 C 0.2796(3) 0.8174(3) 0.2331(3) 0.0407(8) Uani 1 1 d . . . . .
C34 C 0.2558(4) 0.9189(3) 0.2198(3) 0.0416(8) Uani 1 1 d . . . . .
H34 H 0.320121 0.981050 0.254459 0.050 Uiso 1 1 calc R . . . .
C35 C 0.1413(4) 0.9322(3) 0.1575(3) 0.0383(8) Uani 1 1 d . . . . .
C36 C 0.0504(4) 0.8410(3) 0.1067(3) 0.0438(9) Uani 1 1 d . . . . .
H36 H -0.028132 0.848424 0.062627 0.053 Uiso 1 1 calc R . . . .
C37 C 0.0698(4) 0.7370(3) 0.1179(3) 0.0418(8) Uani 1 1 d . . . . .
C38 C -0.0329(4) 0.6406(3) 0.0605(4) 0.0569(11) Uani 1 1 d . . . . .
H38A H -0.014316 0.594434 0.005257 0.085 Uiso 1 1 calc GR . . . .
H38B H -0.110737 0.666083 0.031829 0.085 Uiso 1 1 calc GR . . . .
H38C H -0.040976 0.598061 0.106823 0.085 Uiso 1 1 calc GR . . . .
C39 C 0.4066(4) 0.8080(4) 0.3028(4) 0.0660(13) Uani 1 1 d . . . . .
H39A H 0.397415 0.768270 0.350786 0.099 Uiso 1 1 calc GR . . . .
H39B H 0.455386 0.881319 0.340670 0.099 Uiso 1 1 calc GR . . . .
H39C H 0.449092 0.768165 0.261921 0.099 Uiso 1 1 calc GR . . . .
C40 C 0.1187(4) 1.0443(3) 0.1444(3) 0.0498(10) Uani 1 1 d . . . . .
H40A H 0.128449 1.093849 0.210230 0.075 Uiso 1 1 calc GR . . . .
H40B H 0.034429 1.037718 0.095540 0.075 Uiso 1 1 calc GR . . . .
H40C H 0.178618 1.073712 0.119045 0.075 Uiso 1 1 calc GR . . . .
C41 C 0.1383(4) 0.2630(3) 0.4918(3) 0.0403(8) Uani 1 1 d . . . . .
C42 C 0.1329(4) 0.2366(3) 0.5791(3) 0.0473(9) Uani 1 1 d . . . . .
H42 H 0.060148 0.192309 0.574131 0.057 Uiso 1 1 calc R . . . .
C43 C 0.2311(4) 0.2738(3) 0.6723(3) 0.0461(9) Uani 1 1 d . . . . .
C44 C 0.3371(4) 0.3364(3) 0.6777(3) 0.0421(8) Uani 1 1 d . . . . .
H44 H 0.405603 0.360845 0.740794 0.050 Uiso 1 1 calc R . . . .
C45 C 0.3464(4) 0.3647(3) 0.5931(3) 0.0393(8) Uani 1 1 d . . . . .
C46 C 0.2448(3) 0.3271(3) 0.4998(2) 0.0336(7) Uani 1 1 d . . . . .
C47 C 0.4610(4) 0.4354(4) 0.6029(3) 0.0509(10) Uani 1 1 d . . . . .
H47A H 0.441166 0.504981 0.590064 0.076 Uiso 1 1 calc GR . . . .
H47B H 0.494205 0.398218 0.553197 0.076 Uiso 1 1 calc GR . . . .
H47C H 0.522994 0.449503 0.671888 0.076 Uiso 1 1 calc GR . . . .
C48 C 0.2226(5) 0.2474(5) 0.7660(4) 0.0650(13) Uani 1 1 d . . . . .
H48A H 0.219624 0.314297 0.813872 0.097 Uiso 1 1 calc GR . . . .
H48B H 0.295324 0.217197 0.798609 0.097 Uiso 1 1 calc GR . . . .
H48C H 0.147304 0.193584 0.746470 0.097 Uiso 1 1 calc GR . . . .
C49 C 0.0286(4) 0.2233(4) 0.3924(3) 0.0533(10) Uani 1 1 d . . . . .
H49A H -0.034845 0.174159 0.399901 0.080 Uiso 1 1 calc GR . . . .
H49B H 0.055112 0.183876 0.339012 0.080 Uiso 1 1 calc GR . . . .
H49C H -0.005801 0.286098 0.373648 0.080 Uiso 1 1 calc GR . . . .

loop_
_atom_site_aniso_label
_atom_site_aniso_U_11
_atom_site_aniso_U_22
_atom_site_aniso_U_33
_atom_site_aniso_U_23
_atom_site_aniso_U_13
_atom_site_aniso_U_12
N1 0.0510(17) 0.0315(14) 0.0304(14) 0.0144(11) 0.0238(13) 0.0172(12)
C1 0.076(3) 0.040(2) 0.043(2) 0.0140(17) 0.024(2) 0.0126(19)
B1 0.051(2) 0.040(2) 0.036(2) 0.0182(17) 0.0226(19) 0.0159(18)
N2 0.0450(17) 0.0342(14) 0.0307(14) 0.0137(12) 0.0188(13) 0.0169(12)
C2 0.071(3) 0.0333(18) 0.0384(19) 0.0157(15) 0.0260(19) 0.0176(18)
C3 0.059(2) 0.0332(17) 0.0326(17) 0.0139(14) 0.0237(17) 0.0198(16)
C4 0.053(2) 0.0330(17) 0.0330(17) 0.0187(14) 0.0250(16) 0.0205(15)
C5 0.053(2) 0.0389(18) 0.0370(18) 0.0212(15) 0.0247(17) 0.0202(16)
C6 0.053(2) 0.048(2) 0.045(2) 0.0188(17) 0.0239(18) 0.0169(18)
C7 0.052(2) 0.059(2) 0.045(2) 0.0195(19) 0.0168(19) 0.0107(19)
C8 0.046(2) 0.072(3) 0.057(3) 0.031(2) 0.021(2) 0.015(2)
C9 0.061(3) 0.069(3) 0.058(3) 0.041(2) 0.037(2) 0.035(2)
C10 0.060(2) 0.049(2) 0.043(2) 0.0296(17) 0.0323(18) 0.0274(18)
C11 0.074(3) 0.052(2) 0.050(2) 0.0263(19) 0.042(2) 0.036(2)
C12 0.072(3) 0.0384(19) 0.0354(18) 0.0165(15) 0.0321(19) 0.0227(18)
C13 0.089(3) 0.045(2) 0.046(2) 0.0114(18) 0.041(2) 0.026(2)
C14 0.107(4) 0.041(2) 0.038(2) 0.0079(17) 0.035(2) 0.018(2)
C15 0.0443(19) 0.0309(16) 0.0310(16) 0.0145(13) 0.0143(15) 0.0118(14)
C16 0.048(2) 0.0353(17) 0.0343(17) 0.0168(14) 0.0207(16) 0.0131(15)
C17 0.045(2) 0.0363(17) 0.0332(17) 0.0154(14) 0.0195(15) 0.0121(15)
C18 0.046(2) 0.0315(17) 0.0309(16) 0.0115(13) 0.0195(15) 0.0130(14)
C19 0.0403(18) 0.0313(16) 0.0300(16) 0.0085(13) 0.0185(14) 0.0105(14)
C20 0.048(2) 0.0282(16) 0.0346(17) 0.0077(13) 0.0213(16) 0.0126(14)
C21 0.058(2) 0.0324(17) 0.0354(18) 0.0161(14) 0.0253(17) 0.0204(16)
C22 0.061(2) 0.0333(18) 0.0370(18) 0.0163(15) 0.0250(17) 0.0172(16)
C23 0.050(2) 0.0308(16) 0.0321(17) 0.0130(13) 0.0188(15) 0.0120(15)
C24 0.044(2) 0.0347(17) 0.0307(17) 0.0122(14) 0.0200(15) 0.0112(14)
C25 0.0425(19) 0.0357(17) 0.0314(17) 0.0128(14) 0.0188(15) 0.0138(14)
C26 0.062(3) 0.049(2) 0.0376(19) 0.0150(17) 0.0266(19) 0.0237(19)
C27 0.073(3) 0.054(2) 0.047(2) 0.0170(18) 0.035(2) 0.030(2)
C28 0.067(3) 0.042(2) 0.041(2) 0.0137(16) 0.0298(19) 0.0197(19)
C29 0.0404(19) 0.0340(17) 0.0320(17) 0.0109(14) 0.0151(15) 0.0136(14)
C30 0.045(2) 0.0341(17) 0.0336(17) 0.0135(14) 0.0202(15) 0.0145(15)
C31 0.0406(19) 0.0316(17) 0.0332(17) 0.0120(13) 0.0137(15) 0.0116(14)
C32 0.051(2) 0.0340(17) 0.0324(17) 0.0126(14) 0.0233(16) 0.0180(15)
C33 0.045(2) 0.0365(19) 0.044(2) 0.0110(16) 0.0195(17) 0.0136(16)
C34 0.052(2) 0.0334(18) 0.045(2) 0.0108(15) 0.0250(18) 0.0096(16)
C35 0.055(2) 0.0373(18) 0.0336(17) 0.0160(14) 0.0232(16) 0.0175(16)
C36 0.055(2) 0.040(2) 0.041(2) 0.0171(16) 0.0157(17) 0.0213(17)
C37 0.053(2) 0.0356(18) 0.0413(19) 0.0124(15) 0.0199(17) 0.0154(16)
C38 0.057(3) 0.041(2) 0.063(3) 0.0151(19) 0.009(2) 0.0170(19)
C39 0.053(3) 0.042(2) 0.088(4) 0.017(2) 0.008(2) 0.0104(19)
C40 0.070(3) 0.038(2) 0.049(2) 0.0173(17) 0.026(2) 0.0213(19)
C41 0.052(2) 0.046(2) 0.0355(18) 0.0180(15) 0.0232(16) 0.0228(17)
C42 0.060(3) 0.051(2) 0.048(2) 0.0251(18) 0.033(2) 0.0162(19)
C43 0.068(3) 0.047(2) 0.040(2) 0.0221(17) 0.0306(19) 0.0281(19)
C44 0.055(2) 0.046(2) 0.0293(17) 0.0128(15) 0.0172(16) 0.0205(18)
C45 0.050(2) 0.0383(18) 0.0357(18) 0.0126(15) 0.0198(16) 0.0182(16)
C46 0.046(2) 0.0353(17) 0.0287(16) 0.0143(13) 0.0196(15) 0.0172(15)
C47 0.060(3) 0.056(2) 0.0343(19) 0.0117(17) 0.0147(18) 0.0088(19)
C48 0.086(3) 0.081(3) 0.053(3) 0.041(2) 0.039(3) 0.030(3)
C49 0.052(2) 0.066(3) 0.046(2) 0.019(2) 0.0207(19) 0.008(2)

loop_
_atom_type_symbol
_atom_type_description
_atom_type_scat_dispersion_real
_atom_type_scat_dispersion_imag
_atom_type_scat_source
C C 0.0181 0.0091 'International Tables Vol C Tables 4.2.6.8 and 6.1.1.4'
H H 0.0000 0.0000 'International Tables Vol C Tables 4.2.6.8 and 6.1.1.4'
B B 0.0090 0.0039 'International Tables Vol C Tables 4.2.6.8 and 6.1.1.4'
N N 0.0311 0.0180 'International Tables Vol C Tables 4.2.6.8 and 6.1.1.4'

loop_
_geom_angle_atom_site_label_1
_geom_angle_atom_site_label_2
_geom_angle_atom_site_label_3
_geom_angle
_geom_angle_site_symmetry_1
_geom_angle_site_symmetry_3
_geom_angle_publ_flag
C20 N1 B1 123.3(3) . . ?
C23 N1 B1 121.6(3) . . ?
C23 N1 C20 112.9(3) . . ?
C2 C1 H1 120.6 . . ?
C2 C1 C14 118.8(4) . . ?
C14 C1 H1 120.6 . . ?
N1 B1 C30 121.9(3) . . ?
N2 B1 N1 116.1(3) . . ?
N2 B1 C30 121.5(3) . . ?
B1 N2 C18 123.4(3) . . ?
C15 N2 B1 121.8(3) . . ?
C15 N2 C18 113.6(3) . . ?
C1 C2 H2 119.1 . . ?
C1 C2 C3 121.8(4) . . ?
C3 C2 H2 119.1 . . ?
C2 C3 C12 118.7(3) . . ?
C4 C3 C2 123.0(3) . . ?
C4 C3 C12 118.4(4) . . ?
C3 C4 C19 118.7(3) . . ?
C5 C4 C3 121.2(3) . . ?
C5 C4 C19 120.1(3) . . ?
C4 C5 C6 123.5(3) . . ?
C4 C5 C10 119.5(3) . . ?
C6 C5 C10 117.0(4) . . ?
C5 C6 H6 119.0 . . ?
C7 C6 C5 122.0(4) . . ?
C7 C6 H6 119.0 . . ?
C6 C7 H7 119.6 . . ?
C6 C7 C8 120.7(4) . . ?
C8 C7 H7 119.6 . . ?
C7 C8 H8 119.9 . . ?
C9 C8 C7 120.2(4) . . ?
C9 C8 H8 119.9 . . ?
C8 C9 H9 119.4 . . ?
C8 C9 C10 121.3(4) . . ?
C10 C9 H9 119.4 . . ?
C9 C10 C5 118.8(4) . . ?
C11 C10 C5 118.4(4) . . ?
C11 C10 C9 122.8(4) . . ?
C10 C11 H11 118.7 . . ?
C12 C11 C10 122.5(3) . . ?
C12 C11 H11 118.7 . . ?
C11 C12 C3 120.0(4) . . ?
C11 C12 C13 122.5(4) . . ?
C13 C12 C3 117.5(4) . . ?
C12 C13 H13 118.9 . . ?
C14 C13 C12 122.2(4) . . ?
C14 C13 H13 118.9 . . ?
C1 C14 H14 119.5 . . ?
C13 C14 C1 120.9(4) . . ?
C13 C14 H14 119.5 . . ?
N2 C15 C16 104.6(3) . . ?
N2 C15 C31 118.6(3) . . ?
C31 C15 C16 136.6(3) . . ?
C15 C16 H16 125.7 . . ?
C17 C16 C15 108.7(3) . . ?
C17 C16 H16 125.7 . . ?
C16 C17 H17 125.7 . . ?
C16 C17 C18 108.7(3) . . ?
C18 C17 H17 125.7 . . ?
N2 C18 C17 104.2(3) . . ?
N2 C18 C19 118.8(3) . . ?
C19 C18 C17 136.6(3) . . ?
C18 C19 C4 119.6(3) . . ?
C18 C19 C20 119.8(3) . . ?
C20 C19 C4 120.5(3) . . ?
N1 C20 C19 118.1(3) . . ?
N1 C20 C21 104.6(3) . . ?
C19 C20 C21 137.0(3) . . ?
C20 C21 H21 125.6 . . ?
C22 C21 C20 108.8(3) . . ?
C22 C21 H21 125.6 . . ?
C21 C22 H22 125.6 . . ?
C21 C22 C23 108.8(3) . . ?
C23 C22 H22 125.6 . . ?
N1 C23 C22 104.8(3) . . ?
N1 C23 C24 117.7(3) . . ?
C24 C23 C22 137.0(3) . . ?
C23 C24 C46 118.3(3) . . ?
C25 C24 C23 122.3(3) . . ?
C25 C24 C46 119.2(3) . . ?
C24 C25 C26 123.7(3) . . ?
C24 C25 C30 120.7(3) . . ?
C30 C25 C26 115.6(3) . . ?
C25 C26 H26A 121.5 . . ?
C25 C26 H26B 108.0 . . ?
C25 C26 H26C 108.0 . . ?
H26A C26 C25 121.5 . . ?
H26A C26 H26A 0.0 . . ?
H26A C26 H26B 53.6 . . ?
H26A C26 H26B 53.6 . . ?
H26A C26 H26C 53.6 . . ?
H26A C26 H26C 53.6 . . ?
H26A C26 C27 121.5 . . ?
H26B C26 H26C 107.3 . . ?
C27 C26 C25 117.1(3) . . ?
C27 C26 H26A 121.5 . . ?
C27 C26 H26B 108.0 . . ?
C27 C26 H26C 108.0 . . ?
C26 C27 H27 116.7 . . ?
C26 C27 C28 126.6(4) . . ?
C28 C27 H27 116.7 . . ?
C27 C28 H28A 108.3 . . ?
C27 C28 H28B 108.3 . . ?
C27 C28 H28C 122.1 . . ?
C27 C28 C29 115.9(3) . . ?
H28A C28 C27 108.3 . . ?
H28A C28 H28A 0.0 . . ?
H28A C28 H28B 107.4 . . ?
H28A C28 H28B 107.4 . . ?
H28A C28 H28B 107.4 . . ?
H28A C28 H28C 53.7 . . ?
H28A C28 H28C 53.7 . . ?
H28A C28 C29 108.3 . . ?
H28B C28 C27 108.3 . . ?
H28B C28 H28A 107.4 . . ?
H28B C28 H28B 0.0 . . ?
H28B C28 H28C 53.7 . . ?
H28B C28 H28C 53.7 . . ?
H28B C28 C29 108.3 . . ?
C29 C28 H28A 108.3 . . ?
C29 C28 H28B 108.3 . . ?
C29 C28 H28C 122.1 . . ?
C30 C29 C28 116.6(3) . . ?
C30 C29 C31 121.0(3) . . ?
C31 C29 C28 122.4(3) . . ?
C25 C30 B1 115.4(3) . . ?
C29 C30 B1 115.9(3) . . ?
C29 C30 C25 127.8(3) . . ?
C15 C31 C29 121.1(3) . . ?
C15 C31 C32 119.5(3) . . ?
C29 C31 C32 119.2(3) . . ?
C33 C32 C31 120.4(3) . . ?
C33 C32 C37 119.2(3) . . ?
C37 C32 C31 120.3(3) . . ?
C32 C33 C39 120.7(3) . . ?
C34 C33 C32 119.5(3) . . ?
C34 C33 C39 119.8(4) . . ?
C33 C34 H34 118.9 . . ?
C35 C34 C33 122.1(4) . . ?
C35 C34 H34 118.9 . . ?
C34 C35 C40 120.7(4) . . ?
C36 C35 C34 117.9(3) . . ?
C36 C35 C40 121.3(3) . . ?
C35 C36 H36 119.0 . . ?
C35 C36 C37 122.0(4) . . ?
C37 C36 H36 119.0 . . ?
C32 C37 C38 121.3(3) . . ?
C36 C37 C32 119.2(4) . . ?
C36 C37 C38 119.5(4) . . ?
C37 C38 H38A 109.5 . . ?
C37 C38 H38B 109.5 . . ?
C37 C38 H38C 109.5 . . ?
H38A C38 H38B 109.5 . . ?
H38A C38 H38C 109.5 . . ?
H38B C38 H38C 109.5 . . ?
C33 C39 H39A 109.5 . . ?
C33 C39 H39B 109.5 . . ?
C33 C39 H39C 109.5 . . ?
H39A C39 H39B 109.5 . . ?
H39A C39 H39C 109.5 . . ?
H39B C39 H39C 109.5 . . ?
C35 C40 H40A 109.5 . . ?
C35 C40 H40B 109.5 . . ?
C35 C40 H40C 109.5 . . ?
H40A C40 H40B 109.5 . . ?
H40A C40 H40C 109.5 . . ?
H40B C40 H40C 109.5 . . ?
C42 C41 C49 120.1(4) . . ?
C46 C41 C42 118.7(4) . . ?
C46 C41 C49 121.2(3) . . ?
C41 C42 H42 119.2 . . ?
C43 C42 C41 121.6(4) . . ?
C43 C42 H42 119.2 . . ?
C42 C43 C48 121.0(4) . . ?
C44 C43 C42 118.4(3) . . ?
C44 C43 C48 120.6(4) . . ?
C43 C44 H44 119.1 . . ?
C43 C44 C45 121.9(4) . . ?
C45 C44 H44 119.1 . . ?
C44 C45 C46 118.6(4) . . ?
C44 C45 C47 120.2(4) . . ?
C46 C45 C47 121.2(3) . . ?
C41 C46 C24 119.5(3) . . ?
C41 C46 C45 120.8(3) . . ?
C45 C46 C24 119.7(3) . . ?
C45 C47 H47A 109.5 . . ?
C45 C47 H47B 109.5 . . ?
C45 C47 H47C 109.5 . . ?
H47A C47 H47B 109.5 . . ?
H47A C47 H47C 109.5 . . ?
H47B C47 H47C 109.5 . . ?
C43 C48 H48A 109.5 . . ?
C43 C48 H48B 109.5 . . ?
C43 C48 H48C 109.5 . . ?
H48A C48 H48B 109.5 . . ?
H48A C48 H48C 109.5 . . ?
H48B C48 H48C 109.5 . . ?
C41 C49 H49A 109.5 . . ?
C41 C49 H49B 109.5 . . ?
C41 C49 H49C 109.5 . . ?
H49A C49 H49B 109.5 . . ?
H49A C49 H49C 109.5 . . ?
H49B C49 H49C 109.5 . . ?

loop_
_geom_bond_atom_site_label_1
_geom_bond_atom_site_label_2
_geom_bond_distance
_geom_bond_site_symmetry_2
_geom_bond_publ_flag
N1 B1 1.395(5) . ?
N1 C20 1.391(4) . ?
N1 C23 1.379(4) . ?
C1 H1 0.9500 . ?
C1 C2 1.364(6) . ?
C1 C14 1.446(6) . ?
B1 N2 1.385(5) . ?
B1 C30 1.474(5) . ?
N2 C15 1.376(4) . ?
N2 C18 1.385(4) . ?
C2 H2 0.9500 . ?
C2 C3 1.415(6) . ?
C3 C4 1.407(5) . ?
C3 C12 1.450(5) . ?
C4 C5 1.406(5) . ?
C4 C19 1.502(4) . ?
C5 C6 1.432(6) . ?
C5 C10 1.444(5) . ?
C6 H6 0.9500 . ?
C6 C7 1.336(6) . ?
C7 H7 0.9500 . ?
C7 C8 1.415(6) . ?
C8 H8 0.9500 . ?
C8 C9 1.352(7) . ?
C9 H9 0.9500 . ?
C9 C10 1.418(6) . ?
C10 C11 1.399(6) . ?
C11 H11 0.9500 . ?
C11 C12 1.366(6) . ?
C12 C13 1.425(6) . ?
C13 H13 0.9500 . ?
C13 C14 1.329(7) . ?
C14 H14 0.9500 . ?
C15 C16 1.434(5) . ?
C15 C31 1.411(5) . ?
C16 H16 0.9500 . ?
C16 C17 1.391(5) . ?
C17 H17 0.9500 . ?
C17 C18 1.435(5) . ?
C18 C19 1.406(5) . ?
C19 C20 1.406(5) . ?
C20 C21 1.417(5) . ?
C21 H21 0.9500 . ?
C21 C22 1.392(5) . ?
C22 H22 0.9500 . ?
C22 C23 1.421(5) . ?
C23 C24 1.420(5) . ?
C24 C25 1.414(5) . ?
C24 C46 1.501(4) . ?
C25 C26 1.479(5) . ?
C25 C30 1.418(5) . ?
C26 H26A 0.9500 . ?
C26 H26A 0.9500 . ?
C26 H26B 0.9900 . ?
C26 H26C 0.9900 . ?
C26 C27 1.410(6) . ?
C27 H27 0.9500 . ?
C27 C28 1.435(6) . ?
C28 H28A 0.9900 . ?
C28 H28A 0.9900 . ?
C28 H28B 0.9900 . ?
C28 H28B 0.9900 . ?
C28 H28C 0.9500 . ?
C28 C29 1.482(5) . ?
C29 C30 1.400(5) . ?
C29 C31 1.430(5) . ?
C31 C32 1.499(5) . ?
C32 C33 1.394(5) . ?
C32 C37 1.405(5) . ?
C33 C34 1.391(5) . ?
C33 C39 1.517(6) . ?
C34 H34 0.9500 . ?
C34 C35 1.385(5) . ?
C35 C36 1.372(6) . ?
C35 C40 1.521(5) . ?
C36 H36 0.9500 . ?
C36 C37 1.402(5) . ?
C37 C38 1.496(6) . ?
C38 H38A 0.9800 . ?
C38 H38B 0.9800 . ?
C38 H38C 0.9800 . ?
C39 H39A 0.9800 . ?
C39 H39B 0.9800 . ?
C39 H39C 0.9800 . ?
C40 H40A 0.9800 . ?
C40 H40B 0.9800 . ?
C40 H40C 0.9800 . ?
C41 C42 1.405(5) . ?
C41 C46 1.383(5) . ?
C41 C49 1.508(6) . ?
C42 H42 0.9500 . ?
C42 C43 1.388(6) . ?
C43 C44 1.382(6) . ?
C43 C48 1.509(5) . ?
C44 H44 0.9500 . ?
C44 C45 1.393(5) . ?
C45 C46 1.407(5) . ?
C45 C47 1.493(6) . ?
C47 H47A 0.9800 . ?
C47 H47B 0.9800 . ?
C47 H47C 0.9800 . ?
C48 H48A 0.9800 . ?
C48 H48B 0.9800 . ?
C48 H48C 0.9800 . ?
C49 H49A 0.9800 . ?
C49 H49B 0.9800 . ?
C49 H49C 0.9800 . ?

loop_
_geom_torsion_atom_site_label_1
_geom_torsion_atom_site_label_2
_geom_torsion_atom_site_label_3
_geom_torsion_atom_site_label_4
_geom_torsion
_geom_torsion_site_symmetry_1
_geom_torsion_site_symmetry_2
_geom_torsion_site_symmetry_3
_geom_torsion_site_symmetry_4
_geom_torsion_publ_flag
N1 B1 N2 C15 -169.7(3) . . . . ?
N1 B1 N2 C18 -2.9(6) . . . . ?
N1 B1 C30 C25 0.1(6) . . . . ?
N1 B1 C30 C29 170.0(4) . . . . ?
N1 C20 C21 C22 -1.4(4) . . . . ?
N1 C23 C24 C25 -7.7(6) . . . . ?
N1 C23 C24 C46 177.0(3) . . . . ?
C1 C2 C3 C4 -179.7(3) . . . . ?
C1 C2 C3 C12 0.9(5) . . . . ?
B1 N1 C20 C19 -9.0(5) . . . . ?
B1 N1 C20 C21 165.5(4) . . . . ?
B1 N1 C23 C22 -165.8(4) . . . . ?
B1 N1 C23 C24 6.9(6) . . . . ?
B1 N2 C15 C16 172.5(3) . . . . ?
B1 N2 C15 C31 -2.6(5) . . . . ?
B1 N2 C18 C17 -173.1(4) . . . . ?
B1 N2 C18 C19 1.0(5) . . . . ?
N2 B1 C30 C25 -171.5(4) . . . . ?
N2 B1 C30 C29 -1.6(6) . . . . ?
N2 C15 C16 C17 -1.8(4) . . . . ?
N2 C15 C31 C29 2.2(5) . . . . ?
N2 C15 C31 C32 176.9(3) . . . . ?
N2 C18 C19 C4 -179.2(3) . . . . ?
N2 C18 C19 C20 -2.8(5) . . . . ?
C2 C1 C14 C13 1.1(6) . . . . ?
C2 C3 C4 C5 178.9(3) . . . . ?
C2 C3 C4 C19 -3.0(5) . . . . ?
C2 C3 C12 C11 -178.6(3) . . . . ?
C2 C3 C12 C13 1.2(5) . . . . ?
C3 C4 C5 C6 178.8(3) . . . . ?
C3 C4 C5 C10 -0.2(5) . . . . ?
C3 C4 C19 C18 -92.5(4) . . . . ?
C3 C4 C19 C20 91.1(4) . . . . ?
C3 C12 C13 C14 -2.3(6) . . . . ?
C4 C3 C12 C11 1.9(5) . . . . ?
C4 C3 C12 C13 -178.2(3) . . . . ?
C4 C5 C6 C7 -178.6(4) . . . . ?
C4 C5 C10 C9 -179.6(3) . . . . ?
C4 C5 C10 C11 1.9(5) . . . . ?
C4 C19 C20 N1 -177.0(3) . . . . ?
C4 C19 C20 C21 10.8(7) . . . . ?
C5 C4 C19 C18 85.6(4) . . . . ?
C5 C4 C19 C20 -90.8(4) . . . . ?
C5 C6 C7 C8 -1.4(6) . . . . ?
C5 C10 C11 C12 -1.7(5) . . . . ?
C6 C5 C10 C9 1.3(5) . . . . ?
C6 C5 C10 C11 -177.1(3) . . . . ?
C6 C7 C8 C9 0.6(6) . . . . ?
C7 C8 C9 C10 1.2(6) . . . . ?
C8 C9 C10 C5 -2.1(5) . . . . ?
C8 C9 C10 C11 176.3(4) . . . . ?
C9 C10 C11 C12 179.9(4) . . . . ?
C10 C5 C6 C7 0.4(5) . . . . ?
C10 C11 C12 C3 -0.2(6) . . . . ?
C10 C11 C12 C13 179.9(4) . . . . ?
C11 C12 C13 C14 177.6(4) . . . . ?
C12 C3 C4 C5 -1.7(5) . . . . ?
C12 C3 C4 C19 176.4(3) . . . . ?
C12 C13 C14 C1 1.1(7) . . . . ?
C14 C1 C2 C3 -2.0(6) . . . . ?
C15 N2 C18 C17 -5.3(4) . . . . ?
C15 N2 C18 C19 168.8(3) . . . . ?
C15 C16 C17 C18 -1.3(4) . . . . ?
C15 C31 C32 C33 -85.3(4) . . . . ?
C15 C31 C32 C37 96.9(4) . . . . ?
C16 C15 C31 C29 -170.8(4) . . . . ?
C16 C15 C31 C32 3.8(7) . . . . ?
C16 C17 C18 N2 3.8(4) . . . . ?
C16 C17 C18 C19 -168.5(4) . . . . ?
C17 C18 C19 C4 -7.7(6) . . . . ?
C17 C18 C19 C20 168.7(4) . . . . ?
C18 N2 C15 C16 4.5(4) . . . . ?
C18 N2 C15 C31 -170.6(3) . . . . ?
C18 C19 C20 N1 6.7(5) . . . . ?
C18 C19 C20 C21 -165.6(4) . . . . ?
C19 C4 C5 C6 0.7(5) . . . . ?
C19 C4 C5 C10 -178.3(3) . . . . ?
C19 C20 C21 C22 171.5(4) . . . . ?
C20 N1 B1 N2 7.1(6) . . . . ?
C20 N1 B1 C30 -165.0(4) . . . . ?
C20 N1 C23 C22 -2.4(4) . . . . ?
C20 N1 C23 C24 170.3(3) . . . . ?
C20 C21 C22 C23 0.1(5) . . . . ?
C21 C22 C23 N1 1.4(4) . . . . ?
C21 C22 C23 C24 -169.2(4) . . . . ?
C22 C23 C24 C25 161.9(4) . . . . ?
C22 C23 C24 C46 -13.3(7) . . . . ?
C23 N1 B1 N2 168.7(3) . . . . ?
C23 N1 B1 C30 -3.3(6) . . . . ?
C23 N1 C20 C19 -172.1(3) . . . . ?
C23 N1 C20 C21 2.4(4) . . . . ?
C23 C24 C25 C26 -173.0(4) . . . . ?
C23 C24 C25 C30 4.7(6) . . . . ?
C23 C24 C46 C41 -99.9(4) . . . . ?
C23 C24 C46 C45 82.3(4) . . . . ?
C24 C25 C26 H26A -6.9 . . . . ?
C24 C25 C26 C27 173.1(4) . . . . ?
C24 C25 C30 B1 -0.8(5) . . . . ?
C24 C25 C30 C29 -169.3(4) . . . . ?
C25 C24 C46 C41 84.7(4) . . . . ?
C25 C24 C46 C45 -93.0(4) . . . . ?
C25 C26 C27 C28 1.1(7) . . . . ?
C26 C25 C30 B1 177.2(4) . . . . ?
C26 C25 C30 C29 8.7(6) . . . . ?
C26 C27 C28 H28A -122.1 . . . . ?
C26 C27 C28 H28B 121.7 . . . . ?
C26 C27 C28 C29 -0.2(7) . . . . ?
H26A C26 C27 C28 -178.9 . . . . ?
C27 C28 C29 C30 3.1(6) . . . . ?
C27 C28 C29 C31 -174.5(4) . . . . ?
C28 C29 C30 B1 -176.3(4) . . . . ?
C28 C29 C30 C25 -7.8(6) . . . . ?
C28 C29 C31 C15 175.8(4) . . . . ?
C28 C29 C31 C32 1.1(5) . . . . ?
H28A C28 C29 C30 125.0 . . . . ?
H28A C28 C29 C31 -52.6 . . . . ?
H28B C28 C29 C30 -118.8 . . . . ?
H28B C28 C29 C31 63.6 . . . . ?
C29 C31 C32 C33 89.5(4) . . . . ?
C29 C31 C32 C37 -88.3(4) . . . . ?
C30 B1 N2 C15 2.3(6) . . . . ?
C30 B1 N2 C18 169.2(4) . . . . ?
C30 C25 C26 H26A 175.3 . . . . ?
C30 C25 C26 C27 -4.7(6) . . . . ?
C30 C29 C31 C15 -1.7(6) . . . . ?
C30 C29 C31 C32 -176.4(3) . . . . ?
C31 C15 C16 C17 171.9(4) . . . . ?
C31 C29 C30 B1 1.3(5) . . . . ?
C31 C29 C30 C25 169.8(4) . . . . ?
C31 C32 C33 C34 -176.9(3) . . . . ?
C31 C32 C33 C39 2.7(6) . . . . ?
C31 C32 C37 C36 177.1(3) . . . . ?
C31 C32 C37 C38 -3.3(5) . . . . ?
C32 C33 C34 C35 0.0(6) . . . . ?
C33 C32 C37 C36 -0.8(5) . . . . ?
C33 C32 C37 C38 178.8(4) . . . . ?
C33 C34 C35 C36 -1.2(5) . . . . ?
C33 C34 C35 C40 -179.7(3) . . . . ?
C34 C35 C36 C37 1.3(6) . . . . ?
C35 C36 C37 C32 -0.4(6) . . . . ?
C35 C36 C37 C38 180.0(4) . . . . ?
C37 C32 C33 C34 0.9(5) . . . . ?
C37 C32 C33 C39 -179.4(4) . . . . ?
C39 C33 C34 C35 -179.6(4) . . . . ?
C40 C35 C36 C37 179.9(4) . . . . ?
C41 C42 C43 C44 -1.3(6) . . . . ?
C41 C42 C43 C48 178.3(4) . . . . ?
C42 C41 C46 C24 -177.1(3) . . . . ?
C42 C41 C46 C45 0.6(5) . . . . ?
C42 C43 C44 C45 1.4(5) . . . . ?
C43 C44 C45 C46 -0.6(5) . . . . ?
C43 C44 C45 C47 178.0(3) . . . . ?
C44 C45 C46 C24 177.3(3) . . . . ?
C44 C45 C46 C41 -0.4(5) . . . . ?
C46 C24 C25 C26 2.2(6) . . . . ?
C46 C24 C25 C30 179.9(3) . . . . ?
C46 C41 C42 C43 0.3(5) . . . . ?
C47 C45 C46 C24 -1.4(5) . . . . ?
C47 C45 C46 C41 -179.0(3) . . . . ?
C48 C43 C44 C45 -178.2(4) . . . . ?
C49 C41 C42 C43 -178.6(4) . . . . ?
C49 C41 C46 C24 1.7(5) . . . . ?
C49 C41 C46 C45 179.4(3) . . . . ?
